data_4518411
loop_
_publ_author_name
'Zhu, Bo-Han'
'Zhang, Ying-Qi'
'Xu, Hao-Jin'
'Li, Long'
'Deng, Guo-Cheng'
'Qian, Peng-Cheng'
'Deng, Chao'
'Ye, Long-Wu'

_publ_section_title
;
 Regio- and Stereoselective Synthesis of Diverse 3,4-Dihydro-2-quinolones
 through Catalytic Hydrative Cyclization of Imine- and Carbonyl-Ynamides
 with Water
;
_journal_name_full 'ACS Catalysis'
_journal_page_first 1706
_journal_page_last 1713
_journal_paper_doi 10.1021/acscatal.0c04786
_journal_year 2021
_chemical_formula_moiety 'C27 H30 N2 O5 S2'
_chemical_formula_sum 'C27 H30 N2 O5 S2'
_chemical_formula_weight 526.65
_space_group_crystal_system triclinic
_space_group_IT_number 2
_space_group_name_Hall '-P 1'
_space_group_name_H-M_alt 'P -1'
_atom_sites_solution_hydrogens geom
_atom_sites_solution_primary dual
_audit_creation_date 2021-01-07
_audit_creation_method
;
Olex2 1.2
(compiled 2018.05.29 svn.r3508 for OlexSys, GUI svn.r5506)
;
_cell_angle_alpha 91.099(5)
_cell_angle_beta 93.667(5)
_cell_angle_gamma 105.210(5)
_cell_formula_units_Z 2
_cell_length_a 9.172(3)
_cell_length_b 11.675(3)
_cell_length_c 12.090(4)
_cell_measurement_reflns_used 2425
_cell_measurement_temperature 273(2)
_cell_measurement_theta_max 27.34
_cell_measurement_theta_min 2.31
_cell_volume 1245.9(7)
_computing_cell_refinement 'Bruker SMART'
_computing_data_collection 'Bruker SMART'
_computing_data_reduction 'Bruker SAINT'
_computing_molecular_graphics 'Bruker SHELXTL'
_computing_publication_material 'Bruker SHELXTL'
_computing_structure_refinement 'Bruker SHELXTL'
_computing_structure_solution 'Bruker SHELXTL'
_diffrn_ambient_temperature 273(2)
_diffrn_measured_fraction_theta_full 0.954
_diffrn_measured_fraction_theta_max 0.955
_diffrn_measurement_device_type 'CCD area detector'
_diffrn_measurement_method 'phi and omega scans'
_diffrn_radiation_monochromator graphite
_diffrn_radiation_type MoK\a
_diffrn_radiation_wavelength 0.71073
_diffrn_reflns_av_R_equivalents 0.0528
_diffrn_reflns_av_unetI/netI 0.0992
_diffrn_reflns_Laue_measured_fraction_full 0.954
_diffrn_reflns_Laue_measured_fraction_max 0.955
_diffrn_reflns_limit_h_max 11
_diffrn_reflns_limit_h_min -11
_diffrn_reflns_limit_k_max 14
_diffrn_reflns_limit_k_min -14
_diffrn_reflns_limit_l_max 15
_diffrn_reflns_limit_l_min -15
_diffrn_reflns_number 9780
_diffrn_reflns_point_group_measured_fraction_full 0.954
_diffrn_reflns_point_group_measured_fraction_max 0.955
_diffrn_reflns_theta_full 25.242
_diffrn_reflns_theta_max 26.500
_diffrn_reflns_theta_min 1.689
_diffrn_source 'sealed tube'
_exptl_absorpt_coefficient_mu 0.256
_exptl_absorpt_correction_type none
_exptl_crystal_colour colourless
_exptl_crystal_colour_primary colourless
_exptl_crystal_density_diffrn 1.404
_exptl_crystal_description block
_exptl_crystal_F_000 556
_exptl_crystal_size_max 0.23
_exptl_crystal_size_mid 0.18
_exptl_crystal_size_min 0.07
_refine_diff_density_max 0.485
_refine_diff_density_min -0.336
_refine_diff_density_rms 0.076
_refine_ls_extinction_method none
_refine_ls_goodness_of_fit_ref 0.969
_refine_ls_hydrogen_treatment constr
_refine_ls_matrix_type full
_refine_ls_number_parameters 294
_refine_ls_number_reflns 4945
_refine_ls_number_restraints 0
_refine_ls_restrained_S_all 0.969
_refine_ls_R_factor_all 0.1021
_refine_ls_R_factor_gt 0.0656
_refine_ls_shift/su_max 0.001
_refine_ls_shift/su_mean 0.000
_refine_ls_structure_factor_coef Fsqd
_refine_ls_weighting_details 'w=1/[\s^2^(Fo^2^)+(0.0931P)^2^] where P=(Fo^2^+2Fc^2^)/3'
_refine_ls_weighting_scheme calc
_refine_ls_wR_factor_gt 0.1650
_refine_ls_wR_factor_ref 0.1801
_reflns_Friedel_coverage 0.000
_reflns_number_gt 2991
_reflns_number_total 4945
_reflns_threshold_expression 'I > 2\s(I)'
_cod_data_source_file cs0c04786_si_002.cif
_cod_data_source_block y0925m
_cod_original_cell_volume 1245.9(6)
_cod_database_code 4518411
_shelxl_version_number 2014-3
_shelx_space_group_comment
;
The symmetry employed for this shelxl refinement is uniquely defined
by the following loop, which should always be used as a source of
symmetry information in preference to the above space-group names.
They are only intended as comments.
;
_shelx_estimated_absorpt_t_max 0.982
_shelx_estimated_absorpt_t_min 0.943
_olex2_refinement_description
;
1. Fixed Uiso
 At 1.2 times of:
  All C(H) groups, All N(H) groups
 At 1.5 times of:
  All C(H,H,H) groups
2.a Ternary CH refined with riding coordinates:
 C2(H2A), C3(H3)
2.b Aromatic/amide H refined with riding coordinates:
 N2(H2), C5(H5), C6(H6), C8(H8), C11(H11), C12(H12), C13(H13), C14(H14),
 C15(H15), C22(H22), C21(H21), C19(H19), C18(H18)
2.c Fitted hexagon refined as free rotating group:
 C9(C4,C5,C6,C7,C8), C10(C11,C12,C13,C14,C15), C17(C22,C21,C20,C19,C18)
2.d Idealised Me refined as rotating group:
 C16(H16A,H16B,H16C), C23(H23A,H23B,H23C), C25(H25A,H25B,H25C), C26(H26A,H26B,
 H26C), C27(H27A,H27B,H27C)
;
_olex2_submission_special_instructions 'No special instructions were received'

loop_
_space_group_symop_operation_xyz
'x, y, z'
'-x, -y, -z'

loop_
_atom_site_label
_atom_site_type_symbol
_atom_site_fract_x
_atom_site_fract_y
_atom_site_fract_z
_atom_site_U_iso_or_equiv
_atom_site_adp_type
_atom_site_occupancy
_atom_site_site_symmetry_order
_atom_site_calc_flag
_atom_site_refinement_flags_posn
_atom_site_refinement_flags_adp
_atom_site_refinement_flags_occupancy
_atom_site_disorder_assembly
_atom_site_disorder_group
S1 S 0.02944(10) 0.64492(8) 0.79176(7) 0.0346(3) Uani 1 1 d . . . . .
S2 S 0.15066(11) 0.83802(7) 0.27557(7) 0.0340(3) Uani 1 1 d . . . . .
O1 O 0.1220(3) 0.5163(2) 0.6159(2) 0.0433(7) Uani 1 1 d . . . . .
O2 O 0.0056(3) 0.7456(2) 0.8463(2) 0.0429(6) Uani 1 1 d . . . . .
O3 O -0.0940(3) 0.5612(2) 0.7370(2) 0.0435(7) Uani 1 1 d . . . . .
O4 O 0.0064(3) 0.7646(2) 0.2939(2) 0.0477(7) Uani 1 1 d . . . . .
O5 O 0.2367(3) 0.8046(2) 0.1933(2) 0.0490(7) Uani 1 1 d . . . . .
N1 N 0.1490(3) 0.6998(2) 0.6922(2) 0.0313(7) Uani 1 1 d . . . . .
N2 N 0.2531(3) 0.8544(2) 0.3907(2) 0.0312(7) Uani 1 1 d . . . . .
H2 H 0.3451 0.8973 0.3931 0.037 Uiso 1 1 calc R . . . .
C1 C 0.1608(4) 0.6206(3) 0.6062(3) 0.0310(8) Uani 1 1 d . . . . .
C2 C 0.2195(4) 0.6754(3) 0.5012(3) 0.0288(8) Uani 1 1 d . . . . .
H2A H 0.1572 0.6260 0.4401 0.035 Uiso 1 1 calc R . . . .
C3 C 0.1946(4) 0.7988(3) 0.4903(3) 0.0284(8) Uani 1 1 d . . . . .
H3 H 0.0849 0.7890 0.4845 0.034 Uiso 1 1 calc R . . . .
C9 C 0.2326(2) 0.82018(12) 0.69373(16) 0.0282(7) Uani 1 1 d . . . . .
C4 C 0.2572(2) 0.87368(15) 0.59242(13) 0.0262(7) Uani 1 1 d G . . . .
C5 C 0.3311(2) 0.99375(16) 0.58942(13) 0.0298(8) Uani 1 1 d G . . . .
H5 H 0.3475 1.0296 0.5216 0.036 Uiso 1 1 calc R . . . .
C6 C 0.3803(2) 1.06031(12) 0.68772(17) 0.0330(8) Uani 1 1 d G . . . .
H6 H 0.4297 1.1406 0.6857 0.040 Uiso 1 1 calc R . . . .
C7 C 0.3557(2) 1.00681(16) 0.78902(14) 0.0327(8) Uani 1 1 d G . . . .
C8 C 0.2818(2) 0.88674(17) 0.79203(13) 0.0341(8) Uani 1 1 d G . . . .
H8 H 0.2654 0.8509 0.8598 0.041 Uiso 1 1 calc R . . . .
C10 C 0.3777(2) 0.6687(2) 0.48920(18) 0.0311(8) Uani 1 1 d . . . . .
C11 C 0.4878(3) 0.6997(2) 0.57692(16) 0.0416(9) Uani 1 1 d G . . . .
H11 H 0.4634 0.7256 0.6448 0.050 Uiso 1 1 calc R . . . .
C12 C 0.6343(2) 0.6921(2) 0.5631(2) 0.0509(11) Uani 1 1 d G . . . .
H12 H 0.7079 0.7129 0.6218 0.061 Uiso 1 1 calc R . . . .
C13 C 0.6707(2) 0.6535(2) 0.4616(2) 0.0543(11) Uani 1 1 d G . . . .
H13 H 0.7687 0.6484 0.4524 0.065 Uiso 1 1 calc R . . . .
C14 C 0.5606(3) 0.6224(2) 0.37388(19) 0.0528(11) Uani 1 1 d G . . . .
H14 H 0.5850 0.5966 0.3060 0.063 Uiso 1 1 calc R . . . .
C15 C 0.4141(3) 0.6300(2) 0.38767(16) 0.0405(9) Uani 1 1 d G . . . .
H15 H 0.3404 0.6093 0.3290 0.049 Uiso 1 1 calc R . . . .
C16 C 0.4033(4) 1.0798(3) 0.8942(3) 0.0477(10) Uani 1 1 d . . . . .
H16A H 0.3669 1.0325 0.9558 0.072 Uiso 1 1 calc GR . . . .
H16B H 0.3619 1.1472 0.8920 0.072 Uiso 1 1 calc GR . . . .
H16C H 0.5119 1.1065 0.9025 0.072 Uiso 1 1 calc GR . . . .
C17 C 0.1264(2) 0.57526(17) 0.88158(16) 0.0310(8) Uani 1 1 d . . . . .
C22 C 0.1351(3) 0.46081(17) 0.85581(15) 0.0417(10) Uani 1 1 d G . . . .
H22 H 0.0884 0.4223 0.7898 0.050 Uiso 1 1 calc R . . . .
C21 C 0.2138(3) 0.40388(14) 0.92876(19) 0.0446(10) Uani 1 1 d G . . . .
H21 H 0.2196 0.3273 0.9115 0.054 Uiso 1 1 calc R . . . .
C20 C 0.2837(2) 0.46141(19) 1.02748(17) 0.0394(9) Uani 1 1 d G . . . .
C19 C 0.2750(3) 0.57586(18) 1.05324(14) 0.0408(9) Uani 1 1 d G . . . .
H19 H 0.3218 0.6143 1.1193 0.049 Uiso 1 1 calc R . . . .
C18 C 0.1964(3) 0.63278(14) 0.98029(17) 0.0394(9) Uani 1 1 d G . . . .
H18 H 0.1905 0.7094 0.9975 0.047 Uiso 1 1 calc R . . . .
C23 C 0.3677(5) 0.4001(4) 1.1048(3) 0.0527(11) Uani 1 1 d . . . . .
H23A H 0.4745 0.4360 1.1036 0.079 Uiso 1 1 calc GR . . . .
H23B H 0.3459 0.3177 1.0822 0.079 Uiso 1 1 calc GR . . . .
H23C H 0.3371 0.4069 1.1786 0.079 Uiso 1 1 calc GR . . . .
C24 C 0.1296(4) 0.9818(3) 0.2451(3) 0.0322(8) Uani 1 1 d . . . . .
C25 C 0.2826(4) 1.0634(3) 0.2309(3) 0.0461(10) Uani 1 1 d . . . . .
H25A H 0.3446 1.0704 0.2990 0.069 Uiso 1 1 calc GR . . . .
H25B H 0.2718 1.1403 0.2115 0.069 Uiso 1 1 calc GR . . . .
H25C H 0.3294 1.0319 0.1729 0.069 Uiso 1 1 calc GR . . . .
C26 C 0.0315(5) 0.9652(4) 0.1371(3) 0.0580(12) Uani 1 1 d . . . . .
H26A H 0.0765 0.9281 0.0819 0.087 Uiso 1 1 calc GR . . . .
H26B H 0.0235 1.0412 0.1126 0.087 Uiso 1 1 calc GR . . . .
H26C H -0.0676 0.9159 0.1486 0.087 Uiso 1 1 calc GR . . . .
C27 C 0.0548(4) 1.0255(3) 0.3384(3) 0.0428(9) Uani 1 1 d . . . . .
H27A H -0.0393 0.9686 0.3495 0.064 Uiso 1 1 calc GR . . . .
H27B H 0.0358 1.1001 0.3201 0.064 Uiso 1 1 calc GR . . . .
H27C H 0.1202 1.0356 0.4051 0.064 Uiso 1 1 calc GR . . . .

loop_
_atom_site_aniso_label
_atom_site_aniso_U_11
_atom_site_aniso_U_22
_atom_site_aniso_U_33
_atom_site_aniso_U_23
_atom_site_aniso_U_13
_atom_site_aniso_U_12
S1 0.0370(5) 0.0297(5) 0.0389(5) 0.0101(4) 0.0114(4) 0.0091(4)
S2 0.0446(6) 0.0263(5) 0.0309(5) -0.0017(3) -0.0026(4) 0.0101(4)
O1 0.0554(16) 0.0230(13) 0.0507(16) 0.0077(11) 0.0165(13) 0.0052(12)
O2 0.0502(16) 0.0345(14) 0.0507(16) 0.0093(12) 0.0220(13) 0.0183(12)
O3 0.0349(14) 0.0445(15) 0.0477(15) 0.0106(12) 0.0050(12) 0.0034(12)
O4 0.0463(16) 0.0369(14) 0.0509(16) 0.0021(12) -0.0109(13) -0.0018(12)
O5 0.0732(19) 0.0458(16) 0.0353(14) -0.0077(12) 0.0034(14) 0.0293(14)
N1 0.0393(16) 0.0204(14) 0.0359(16) 0.0061(12) 0.0105(13) 0.0087(12)
N2 0.0284(15) 0.0295(15) 0.0339(16) 0.0076(12) 0.0032(13) 0.0040(12)
C1 0.0276(18) 0.0267(18) 0.039(2) 0.0060(15) 0.0044(15) 0.0063(15)
C2 0.0311(18) 0.0209(16) 0.0331(18) 0.0003(13) 0.0019(15) 0.0043(14)
C3 0.0290(18) 0.0256(17) 0.0315(18) 0.0057(14) 0.0017(14) 0.0088(14)
C9 0.0282(17) 0.0227(16) 0.0355(19) 0.0063(14) 0.0086(15) 0.0080(14)
C4 0.0271(17) 0.0236(16) 0.0320(18) 0.0045(13) 0.0053(14) 0.0130(14)
C5 0.0284(18) 0.0262(17) 0.0370(19) 0.0098(14) 0.0057(15) 0.0098(14)
C6 0.0303(19) 0.0238(17) 0.044(2) -0.0008(15) 0.0034(16) 0.0053(15)
C7 0.0257(18) 0.0343(19) 0.039(2) -0.0040(15) 0.0034(15) 0.0103(15)
C8 0.037(2) 0.0355(19) 0.0326(19) 0.0054(15) 0.0032(16) 0.0136(16)
C10 0.039(2) 0.0160(15) 0.0373(19) 0.0069(14) 0.0072(16) 0.0049(14)
C11 0.044(2) 0.040(2) 0.045(2) -0.0026(17) 0.0047(19) 0.0170(18)
C12 0.042(2) 0.041(2) 0.074(3) -0.007(2) 0.000(2) 0.0196(19)
C13 0.043(2) 0.034(2) 0.093(3) 0.009(2) 0.019(2) 0.0173(19)
C14 0.059(3) 0.039(2) 0.066(3) 0.002(2) 0.029(2) 0.015(2)
C15 0.048(2) 0.035(2) 0.041(2) 0.0011(16) 0.0111(18) 0.0140(18)
C16 0.046(2) 0.050(2) 0.045(2) -0.0086(19) 0.0010(19) 0.0096(19)
C17 0.0366(19) 0.0253(17) 0.0303(18) 0.0049(14) 0.0092(15) 0.0046(15)
C22 0.055(2) 0.0235(18) 0.043(2) 0.0039(15) -0.0035(19) 0.0046(17)
C21 0.059(3) 0.0281(19) 0.048(2) 0.0055(17) 0.005(2) 0.0135(18)
C20 0.043(2) 0.038(2) 0.039(2) 0.0147(16) 0.0160(17) 0.0092(17)
C19 0.053(2) 0.038(2) 0.0307(19) 0.0040(16) 0.0071(18) 0.0097(18)
C18 0.060(2) 0.0275(18) 0.034(2) 0.0034(15) 0.0150(18) 0.0129(18)
C23 0.055(3) 0.054(3) 0.051(2) 0.016(2) 0.004(2) 0.018(2)
C24 0.041(2) 0.0317(18) 0.0281(18) 0.0005(14) -0.0011(16) 0.0184(16)
C25 0.060(3) 0.038(2) 0.043(2) 0.0115(17) 0.012(2) 0.0153(19)
C26 0.072(3) 0.071(3) 0.040(2) -0.001(2) -0.014(2) 0.038(2)
C27 0.045(2) 0.044(2) 0.045(2) -0.0023(17) -0.0002(19) 0.0241(18)

loop_
_atom_type_symbol
_atom_type_description
_atom_type_scat_dispersion_real
_atom_type_scat_dispersion_imag
_atom_type_scat_source
C C 0.0033 0.0016 'International Tables Vol C Tables 4.2.6.8 and 6.1.1.4'
H H 0.0000 0.0000 'International Tables Vol C Tables 4.2.6.8 and 6.1.1.4'
N N 0.0061 0.0033 'International Tables Vol C Tables 4.2.6.8 and 6.1.1.4'
O O 0.0106 0.0060 'International Tables Vol C Tables 4.2.6.8 and 6.1.1.4'
S S 0.1246 0.1234 'International Tables Vol C Tables 4.2.6.8 and 6.1.1.4'

loop_
_geom_angle_atom_site_label_1
_geom_angle_atom_site_label_2
_geom_angle_atom_site_label_3
_geom_angle
_geom_angle_site_symmetry_1
_geom_angle_site_symmetry_3
_geom_angle_publ_flag
O2 S1 N1 105.12(14) . . ?
O2 S1 C17 109.16(13) . . ?
O3 S1 O2 119.63(16) . . ?
O3 S1 N1 105.89(14) . . ?
O3 S1 C17 109.94(13) . . ?
N1 S1 C17 106.15(14) . . ?
O4 S2 O5 119.98(16) . . ?
O4 S2 N2 107.84(15) . . ?
O4 S2 C24 107.81(17) . . ?
O5 S2 N2 106.76(16) . . ?
O5 S2 C24 107.82(17) . . ?
N2 S2 C24 105.82(14) . . ?
C1 N1 S1 117.3(2) . . ?
C1 N1 C9 120.6(2) . . ?
C9 N1 S1 122.1(2) . . ?
S2 N2 H2 119.1 . . ?
C3 N2 S2 121.8(2) . . ?
C3 N2 H2 119.1 . . ?
O1 C1 N1 121.3(3) . . ?
O1 C1 C2 122.4(3) . . ?
N1 C1 C2 116.3(3) . . ?
C1 C2 H2A 106.3 . . ?
C1 C2 C3 111.1(3) . . ?
C3 C2 H2A 106.3 . . ?
C10 C2 C1 111.2(2) . . ?
C10 C2 H2A 106.3 . . ?
C10 C2 C3 115.2(2) . . ?
N2 C3 C2 112.1(3) . . ?
N2 C3 H3 107.2 . . ?
N2 C3 C4 112.5(2) . . ?
C2 C3 H3 107.2 . . ?
C4 C3 C2 110.4(2) . . ?
C4 C3 H3 107.2 . . ?
C4 C9 N1 117.68(16) . . ?
C4 C9 C8 120.0 . . ?
C8 C9 N1 122.21(17) . . ?
C9 C4 C3 117.25(16) . . ?
C5 C4 C3 122.68(16) . . ?
C5 C4 C9 120.0 . . ?
C4 C5 H5 120.0 . . ?
C4 C5 C6 120.0 . . ?
C6 C5 H5 120.0 . . ?
C5 C6 H6 120.0 . . ?
C7 C6 C5 120.0 . . ?
C7 C6 H6 120.0 . . ?
C6 C7 C8 120.0 . . ?
C6 C7 C16 119.7(2) . . ?
C8 C7 C16 120.2(2) . . ?
C9 C8 H8 120.0 . . ?
C7 C8 C9 120.0 . . ?
C7 C8 H8 120.0 . . ?
C11 C10 C2 121.42(19) . . ?
C11 C10 C15 120.0 . . ?
C15 C10 C2 118.58(19) . . ?
C10 C11 H11 120.0 . . ?
C12 C11 C10 120.0 . . ?
C12 C11 H11 120.0 . . ?
C11 C12 H12 120.0 . . ?
C13 C12 C11 120.0 . . ?
C13 C12 H12 120.0 . . ?
C12 C13 H13 120.0 . . ?
C12 C13 C14 120.0 . . ?
C14 C13 H13 120.0 . . ?
C13 C14 H14 120.0 . . ?
C15 C14 C13 120.0 . . ?
C15 C14 H14 120.0 . . ?
C10 C15 H15 120.0 . . ?
C14 C15 C10 120.0 . . ?
C14 C15 H15 120.0 . . ?
C7 C16 H16A 109.5 . . ?
C7 C16 H16B 109.5 . . ?
C7 C16 H16C 109.5 . . ?
H16A C16 H16B 109.5 . . ?
H16A C16 H16C 109.5 . . ?
H16B C16 H16C 109.5 . . ?
C22 C17 S1 119.87(13) . . ?
C22 C17 C18 120.0 . . ?
C18 C17 S1 120.13(13) . . ?
C17 C22 H22 120.0 . . ?
C17 C22 C21 120.0 . . ?
C21 C22 H22 120.0 . . ?
C22 C21 H21 120.0 . . ?
C20 C21 C22 120.0 . . ?
C20 C21 H21 120.0 . . ?
C21 C20 C23 119.7(2) . . ?
C19 C20 C21 120.0 . . ?
C19 C20 C23 120.3(2) . . ?
C20 C19 H19 120.0 . . ?
C20 C19 C18 120.0 . . ?
C18 C19 H19 120.0 . . ?
C17 C18 H18 120.0 . . ?
C19 C18 C17 120.0 . . ?
C19 C18 H18 120.0 . . ?
C20 C23 H23A 109.5 . . ?
C20 C23 H23B 109.5 . . ?
C20 C23 H23C 109.5 . . ?
H23A C23 H23B 109.5 . . ?
H23A C23 H23C 109.5 . . ?
H23B C23 H23C 109.5 . . ?
C25 C24 S2 109.0(3) . . ?
C25 C24 C26 110.5(3) . . ?
C25 C24 C27 111.2(3) . . ?
C26 C24 S2 105.4(2) . . ?
C27 C24 S2 108.9(2) . . ?
C27 C24 C26 111.7(3) . . ?
C24 C25 H25A 109.5 . . ?
C24 C25 H25B 109.5 . . ?
C24 C25 H25C 109.5 . . ?
H25A C25 H25B 109.5 . . ?
H25A C25 H25C 109.5 . . ?
H25B C25 H25C 109.5 . . ?
C24 C26 H26A 109.5 . . ?
C24 C26 H26B 109.5 . . ?
C24 C26 H26C 109.5 . . ?
H26A C26 H26B 109.5 . . ?
H26A C26 H26C 109.5 . . ?
H26B C26 H26C 109.5 . . ?
C24 C27 H27A 109.5 . . ?
C24 C27 H27B 109.5 . . ?
C24 C27 H27C 109.5 . . ?
H27A C27 H27B 109.5 . . ?
H27A C27 H27C 109.5 . . ?
H27B C27 H27C 109.5 . . ?

loop_
_geom_bond_atom_site_label_1
_geom_bond_atom_site_label_2
_geom_bond_distance
_geom_bond_site_symmetry_2
_geom_bond_publ_flag
S1 O2 1.410(3) . ?
S1 O3 1.405(2) . ?
S1 N1 1.701(3) . ?
S1 C17 1.7095(18) . ?
S2 O4 1.409(3) . ?
S2 O5 1.418(3) . ?
S2 N2 1.608(3) . ?
S2 C24 1.782(3) . ?
O1 C1 1.186(4) . ?
N1 C1 1.407(4) . ?
N1 C9 1.412(3) . ?
N2 H2 0.8600 . ?
N2 C3 1.445(4) . ?
C1 C2 1.500(4) . ?
C2 H2A 0.9800 . ?
C2 C3 1.524(4) . ?
C2 C10 1.489(4) . ?
C3 H3 0.9800 . ?
C3 C4 1.491(3) . ?
C9 C4 1.3900 . ?
C9 C8 1.3900 . ?
C4 C5 1.3900 . ?
C5 H5 0.9300 . ?
C5 C6 1.3900 . ?
C6 H6 0.9300 . ?
C6 C7 1.3900 . ?
C7 C8 1.3900 . ?
C7 C16 1.492(4) . ?
C8 H8 0.9300 . ?
C10 C11 1.3900 . ?
C10 C15 1.3900 . ?
C11 H11 0.9300 . ?
C11 C12 1.3900 . ?
C12 H12 0.9300 . ?
C12 C13 1.3900 . ?
C13 H13 0.9300 . ?
C13 C14 1.3900 . ?
C14 H14 0.9300 . ?
C14 C15 1.3900 . ?
C15 H15 0.9300 . ?
C16 H16A 0.9600 . ?
C16 H16B 0.9600 . ?
C16 H16C 0.9600 . ?
C17 C22 1.3900 . ?
C17 C18 1.3900 . ?
C22 H22 0.9300 . ?
C22 C21 1.3900 . ?
C21 H21 0.9300 . ?
C21 C20 1.3900 . ?
C20 C19 1.3900 . ?
C20 C23 1.485(4) . ?
C19 H19 0.9300 . ?
C19 C18 1.3900 . ?
C18 H18 0.9300 . ?
C23 H23A 0.9600 . ?
C23 H23B 0.9600 . ?
C23 H23C 0.9600 . ?
C24 C25 1.497(5) . ?
C24 C26 1.517(5) . ?
C24 C27 1.504(5) . ?
C25 H25A 0.9600 . ?
C25 H25B 0.9600 . ?
C25 H25C 0.9600 . ?
C26 H26A 0.9600 . ?
C26 H26B 0.9600 . ?
C26 H26C 0.9600 . ?
C27 H27A 0.9600 . ?
C27 H27B 0.9600 . ?
C27 H27C 0.9600 . ?
